data_7126279
loop_
_publ_author_name
'Fleming, Connor'
'Chung, Dorothy'
'Ponce, Servando'
'Brook, David J. R.'
'DaRos, Jeffrey'
'Das, Raja'
'Ozarowski, Andrew'
'Stoian, Sebastian A.'

_publ_section_title
;
 Valence tautomerism in a cobalt-verdazyl coordination compound.
;
_journal_issue 32
_journal_name_full 'Chemical communications (Cambridge, England)'
_journal_page_first 4400
_journal_page_last 4403
_journal_paper_doi 10.1039/d0cc01770a
_journal_volume 56
_journal_year 2020
_chemical_absolute_configuration unk
_chemical_formula_moiety 'C30 H30 Co N12 O2, 2(F6 P)'
_chemical_formula_sum 'C30 H30 Co F12 N12 O2 P2'
_chemical_formula_weight 939.53
_space_group_crystal_system tetragonal
_space_group_IT_number 114
_space_group_name_Hall 'P -4 2n'
_space_group_name_H-M_alt 'P -4 21 c'
_atom_sites_solution_hydrogens geom
_atom_sites_solution_primary direct
_audit_creation_date 2018-12-12
_audit_creation_method
;
Olex2 1.2
(compiled May 18 2018 14:05:52 for OlexSys, GUI svn.r5506)
;
_audit_update_record
;
2018-12-14 deposited with the CCDC.	2020-03-26 downloaded from the CCDC.
;
_cell_angle_alpha 90
_cell_angle_beta 90
_cell_angle_gamma 90
_cell_formula_units_Z 4
_cell_length_a 15.7805(4)
_cell_length_b 15.7805(4)
_cell_length_c 15.4465(14)
_cell_measurement_reflns_used 9978
_cell_measurement_temperature 150
_cell_measurement_theta_max 40.2303
_cell_measurement_theta_min 3.7535
_cell_volume 3846.6(4)
_computing_cell_refinement 'Bruker SAINT v8.37A'
_computing_data_collection 'Bruker APEX3 v2016.1.0'
_computing_data_reduction 'Bruker SAINT v8.37A'
_computing_molecular_graphics 'Olex2 (Dolomanov et al., 2009)'
_computing_publication_material 'Olex2 (Dolomanov et al., 2009)'
_computing_structure_refinement 'ShelXL (Sheldrick, 2015)'
_computing_structure_solution 'ShelXS (Sheldrick, 2008)'
_diffrn_ambient_temperature 150
_diffrn_detector_area_resol_mean 10.42
_diffrn_measured_fraction_theta_full 1.000
_diffrn_measured_fraction_theta_max 0.995
_diffrn_measurement_device_type ALS_BL1131_post_07_2014
_diffrn_measurement_method '\f and \w shutterless scans'
_diffrn_radiation_monochromator 'silicon 111'
_diffrn_radiation_type synchrotron
_diffrn_radiation_wavelength 1.0333
_diffrn_reflns_av_R_equivalents 0.0392
_diffrn_reflns_av_unetI/netI 0.0187
_diffrn_reflns_Laue_measured_fraction_full 1.000
_diffrn_reflns_Laue_measured_fraction_max 0.995
_diffrn_reflns_limit_h_max 19
_diffrn_reflns_limit_h_min -19
_diffrn_reflns_limit_k_max 19
_diffrn_reflns_limit_k_min -18
_diffrn_reflns_limit_l_max 19
_diffrn_reflns_limit_l_min -19
_diffrn_reflns_number 40042
_diffrn_reflns_point_group_measured_fraction_full 1.000
_diffrn_reflns_point_group_measured_fraction_max 0.994
_diffrn_reflns_theta_full 38.315
_diffrn_reflns_theta_max 40.355
_diffrn_reflns_theta_min 2.654
_diffrn_source
;
Advanced Light Source, station 11.3.1
;
_exptl_absorpt_coefficient_mu 1.755
_exptl_absorpt_correction_T_max 0.8628
_exptl_absorpt_correction_T_min 0.7464
_exptl_absorpt_correction_type multi-scan
_exptl_absorpt_process_details
;
SADABS-2014/5 (Bruker,2014) was used for absorption correction.
wR2(int) was 0.1057 before and 0.0467 after correction.
The Ratio of minimum to maximum transmission is 0.8651.
The \l/2 correction factor is Not present.
;
_exptl_crystal_colour 'clear greenish red'
_exptl_crystal_colour_lustre clear
_exptl_crystal_colour_modifier greenish
_exptl_crystal_colour_primary red
_exptl_crystal_density_diffrn 1.622
_exptl_crystal_description needle
_exptl_crystal_F_000 1900
_exptl_crystal_recrystallization_method 'diffuson of ether vapor into acetone'
_exptl_crystal_size_max 0.1
_exptl_crystal_size_mid 0.025
_exptl_crystal_size_min 0.025
_refine_diff_density_max 0.461
_refine_diff_density_min -0.366
_refine_diff_density_rms 0.075
_refine_ls_abs_structure_details
;
 Flack x determined using 1428 quotients [(I+)-(I-)]/[(I+)+(I-)]
 (Parsons, Flack and Wagner, Acta Cryst. B69 (2013) 249-259).
;
_refine_ls_abs_structure_Flack 0.401(3)
_refine_ls_extinction_coef 0.0010(3)
_refine_ls_extinction_expression Fc^*^=kFc[1+0.001xFc^2^\l^3^/sin(2\q)]^-1/4^
_refine_ls_extinction_method 'SHELXL-2014/7 (Sheldrick 2014'
_refine_ls_goodness_of_fit_ref 1.051
_refine_ls_hydrogen_treatment constr
_refine_ls_matrix_type full
_refine_ls_number_parameters 300
_refine_ls_number_reflns 3945
_refine_ls_number_restraints 0
_refine_ls_restrained_S_all 1.051
_refine_ls_R_factor_all 0.0504
_refine_ls_R_factor_gt 0.0464
_refine_ls_shift/su_max 0.000
_refine_ls_shift/su_mean 0.000
_refine_ls_structure_factor_coef Fsqd
_refine_ls_weighting_details 'w=1/[\s^2^(Fo^2^)+(0.0864P)^2^+1.5100P] where P=(Fo^2^+2Fc^2^)/3'
_refine_ls_weighting_scheme calc
_refine_ls_wR_factor_gt 0.1285
_refine_ls_wR_factor_ref 0.1324
_reflns_Friedel_coverage 0.795
_reflns_Friedel_fraction_full 1.000
_reflns_Friedel_fraction_max 0.993
_reflns_number_gt 3605
_reflns_number_total 3945
_reflns_threshold_expression 'I > 2\s(I)'
_cod_data_source_file d0cc01770a2.cif
_cod_data_source_block sjsu008a_0m
_cod_depositor_comments 'Adding full bibliography for 7126278--7126279.cif.'
_cod_database_code 7126279
_shelx_shelxl_version_number 2014/7
_shelx_space_group_comment
;
The symmetry employed for this shelxl refinement is uniquely defined
by the following loop, which should always be used as a source of
symmetry information in preference to the above space-group names.
They are only intended as comments.
;
_olex2_refinement_description
;
1. Fixed Uiso
 At 1.2 times of:
  All C(H) groups
 At 1.5 times of:
  All C(H,H,H) groups
2. Shared sites
{N4, C1A}
{C2, N2A}
{C1, N4A}
{N2, C2A}
{C13, C13A}
3. Uiso/Uaniso restraints and constraints
Uanis(N4) = Uanis(C1A)
Uanis(C2) = Uanis(N2A)
Uanis(C1) = Uanis(N4A)
Uanis(N2) = Uanis(C2A)
Uanis(C13) = Uanis(C13A)
4. Others
 Sof(O1A)=Sof(C1A)=Sof(N2A)=Sof(N4A)=Sof(C2A)=Sof(C14A)=Sof(H14D)=Sof(H14E)=
 Sof(H14F)=Sof(C15A)=Sof(H15D)=Sof(H15E)=Sof(H15F)=Sof(C13A)=Sof(H13A)=1-FVAR(1)
 Sof(C2)=Sof(N4)=Sof(N2)=Sof(C1)=Sof(O1)=Sof(C13)=Sof(H13)=Sof(C14)=Sof(H14A)=
 Sof(H14B)=Sof(H14C)=Sof(C15)=Sof(H15A)=Sof(H15B)=Sof(H15C)=FVAR(1)
5.a Ternary CH refined with riding coordinates:
 C13(H13), C13A(H13A)
5.b Aromatic/amide H refined with riding coordinates:
 C8(H8), C7(H7), C6(H6), C4(H4), C5(H5), C11(H11), C10(H10), C9(H9)
5.c Idealised Me refined as rotating group:
 C14(H14A,H14B,H14C), C15(H15A,H15B,H15C), C14A(H14D,H14E,H14F), C15A(H15D,
 H15E,H15F)
;
_olex2_submission_special_instructions 'No special instructions were received'

loop_
_space_group_symop_operation_xyz
'x, y, z'
'y, -x, -z'
'-x, -y, z'
'-y, x, -z'
'x+1/2, -y+1/2, -z+1/2'
'-x+1/2, y+1/2, -z+1/2'
'-y+1/2, -x+1/2, z+1/2'
'y+1/2, x+1/2, z+1/2'

loop_
_atom_site_label
_atom_site_type_symbol
_atom_site_fract_x
_atom_site_fract_y
_atom_site_fract_z
_atom_site_U_iso_or_equiv
_atom_site_adp_type
_atom_site_occupancy
_atom_site_site_symmetry_order
_atom_site_calc_flag
_atom_site_refinement_flags_posn
_atom_site_refinement_flags_adp
_atom_site_refinement_flags_occupancy
_atom_site_disorder_assembly
_atom_site_disorder_group
Co1 Co -0.5000 -0.5000 -0.25146(5) 0.0336(2) Uani 1 2 d S T P A .
P2 P -0.80562(9) -0.68733(9) -0.34035(8) 0.0548(4) Uani 1 1 d . . . . .
C2 C -0.6561(3) -0.4101(3) -0.3046(3) 0.0472(10) Uani 0.551(9) 1 d . . . A 1
F3 F -0.7358(3) -0.7085(2) -0.4119(3) 0.0774(10) Uani 1 1 d . . . . .
F2 F -0.8261(3) -0.7868(2) -0.3350(2) 0.0763(10) Uani 1 1 d . . . . .
N1 N -0.6254(2) -0.4686(2) -0.2489(3) 0.0456(8) Uani 1 1 d . . . . .
N5 N -0.5140(2) -0.4013(2) -0.3475(2) 0.0425(8) Uani 1 1 d . . . . .
F4 F -0.8712(3) -0.6767(3) -0.4174(3) 0.0911(12) Uani 1 1 d . . . . .
N3 N -0.7897(2) -0.4298(3) -0.2539(4) 0.0665(12) Uani 1 1 d . . . . .
N4 N -0.7398(3) -0.3920(3) -0.3130(3) 0.0555(11) Uani 0.551(9) 1 d . . . A 1
C12 C -0.6409(3) -0.5725(3) -0.1423(3) 0.0462(11) Uani 1 1 d . . . . .
N2 N -0.6791(2) -0.5071(3) -0.1940(3) 0.0471(9) Uani 0.551(9) 1 d . . . A 1
C1 C -0.7635(3) -0.4847(3) -0.1898(3) 0.0605(13) Uani 0.551(9) 1 d . . . A 1
C8 C -0.5164(3) -0.6434(3) -0.1138(3) 0.0555(12) Uani 1 1 d . . . . .
H8 H -0.4575 -0.6509 -0.1239 0.067 Uiso 1 1 calc R . . . .
F6 F -0.7769(4) -0.5892(2) -0.3492(3) 0.0976(14) Uani 1 1 d . . . . .
F1 F -0.7375(4) -0.6980(3) -0.2664(3) 0.1049(16) Uani 1 1 d . . . . .
C7 C -0.4515(3) -0.3667(3) -0.3940(3) 0.0495(10) Uani 1 1 d . . . . .
H7 H -0.3962 -0.3901 -0.3889 0.059 Uiso 1 1 calc R . . . .
C3 C -0.5920(3) -0.3685(3) -0.3569(3) 0.0458(10) Uani 1 1 d . . . . .
C6 C -0.4632(4) -0.2988(4) -0.4491(3) 0.0593(13) Uani 1 1 d . . . . .
H6 H -0.4172 -0.2759 -0.4812 0.071 Uiso 1 1 calc R . . . .
O1 O -0.8161(4) -0.5156(6) -0.1374(5) 0.073(3) Uani 0.551(9) 1 d . . . A 1
C4 C -0.6089(4) -0.2990(4) -0.4100(4) 0.0626(14) Uani 1 1 d . . . . .
H4 H -0.6644 -0.2759 -0.4139 0.075 Uiso 1 1 calc R . . . .
N6 N -0.5569(2) -0.5831(3) -0.1570(2) 0.0447(8) Uani 1 1 d . . . . .
C5 C -0.5432(4) -0.2651(4) -0.4562(4) 0.0658(15) Uani 1 1 d . . . . .
H5 H -0.5529 -0.2180 -0.4933 0.079 Uiso 1 1 calc R . . . .
C11 C -0.6852(3) -0.6230(3) -0.0848(3) 0.0559(12) Uani 1 1 d . . . . .
H11 H -0.7442 -0.6147 -0.0757 0.067 Uiso 1 1 calc R . . . .
C10 C -0.6417(4) -0.6857(4) -0.0410(3) 0.0646(15) Uani 1 1 d . . . . .
H10 H -0.6708 -0.7216 -0.0016 0.078 Uiso 1 1 calc R . . . .
F5 F -0.8744(4) -0.6653(5) -0.2718(4) 0.140(2) Uani 1 1 d . . . . .
C9 C -0.5561(4) -0.6960(4) -0.0547(3) 0.0625(13) Uani 1 1 d . . . . .
H9 H -0.5251 -0.7382 -0.0243 0.075 Uiso 1 1 calc R . . . .
C13 C -0.8839(4) -0.4107(6) -0.2604(9) 0.119(4) Uani 0.551(9) 1 d . . . A 1
H13 H -0.9162 -0.4561 -0.2296 0.142 Uiso 0.551(9) 1 calc R . . A 1
O1A O -0.7708(6) -0.3445(7) -0.3695(7) 0.080(4) Uani 0.449(9) 1 d . . . A 2
C1A C -0.7398(3) -0.3920(3) -0.3130(3) 0.0555(11) Uani 0.449(9) 1 d . . . A 2
N2A N -0.6561(3) -0.4101(3) -0.3046(3) 0.0472(10) Uani 0.449(9) 1 d . . . A 2
N4A N -0.7635(3) -0.4847(3) -0.1898(3) 0.0605(13) Uani 0.449(9) 1 d . . . A 2
C2A C -0.6791(2) -0.5071(3) -0.1940(3) 0.0471(9) Uani 0.449(9) 1 d . . . A 2
C14 C -0.9055(8) -0.4168(9) -0.3688(9) 0.071(4) Uani 0.551(9) 1 d . . . A 1
H14A H -0.9661 -0.4071 -0.3784 0.106 Uiso 0.551(9) 1 calc GR . . A 1
H14B H -0.8901 -0.4731 -0.3904 0.106 Uiso 0.551(9) 1 calc GR . . A 1
H14C H -0.8727 -0.3736 -0.3998 0.106 Uiso 0.551(9) 1 calc GR . . A 1
C15 C -0.9071(7) -0.3344(10) -0.2283(12) 0.098(6) Uani 0.551(9) 1 d . . . A 1
H15A H -0.8787 -0.3250 -0.1727 0.147 Uiso 0.551(9) 1 calc GR . . A 1
H15B H -0.9687 -0.3334 -0.2198 0.147 Uiso 0.551(9) 1 calc GR . . A 1
H15C H -0.8909 -0.2898 -0.2691 0.147 Uiso 0.551(9) 1 calc GR . . A 1
C14A C -0.9099(12) -0.405(2) -0.152(2) 0.147(12) Uani 0.449(9) 1 d . . . A 2
H14D H -0.9664 -0.3804 -0.1453 0.220 Uiso 0.449(9) 1 calc GR . . A 2
H14E H -0.8682 -0.3701 -0.1214 0.220 Uiso 0.449(9) 1 calc GR . . A 2
H14F H -0.9097 -0.4625 -0.1270 0.220 Uiso 0.449(9) 1 calc GR . . A 2
C15A C -0.9306(12) -0.449(2) -0.312(4) 0.20(2) Uani 0.449(9) 1 d . . . A 2
H15D H -0.9155 -0.4340 -0.3712 0.301 Uiso 0.449(9) 1 calc GR . . A 2
H15E H -0.9898 -0.4340 -0.3007 0.301 Uiso 0.449(9) 1 calc GR . . A 2
H15F H -0.9233 -0.5105 -0.3036 0.301 Uiso 0.449(9) 1 calc GR . . A 2
C13A C -0.8839(4) -0.4107(6) -0.2604(9) 0.119(4) Uani 0.449(9) 1 d . . . A 2
H13A H -0.8863 -0.3505 -0.2806 0.142 Uiso 0.449(9) 1 calc R . . A 2

loop_
_atom_site_aniso_label
_atom_site_aniso_U_11
_atom_site_aniso_U_22
_atom_site_aniso_U_33
_atom_site_aniso_U_23
_atom_site_aniso_U_13
_atom_site_aniso_U_12
Co1 0.0200(3) 0.0426(4) 0.0381(4) 0.000 0.000 0.0015(3)
P2 0.0627(8) 0.0563(7) 0.0454(6) -0.0020(6) -0.0027(6) 0.0028(7)
C2 0.040(2) 0.043(2) 0.059(2) -0.0162(19) -0.0126(18) 0.0088(17)
F3 0.077(2) 0.073(2) 0.082(2) -0.0123(18) 0.0183(19) -0.0161(18)
F2 0.085(2) 0.075(2) 0.069(2) 0.0195(17) -0.0109(18) -0.0280(18)
N1 0.0308(16) 0.050(2) 0.0555(19) -0.0086(18) -0.0021(17) 0.0016(14)
N5 0.0364(19) 0.0437(18) 0.0476(18) -0.0051(16) -0.0055(15) 0.0018(14)
F4 0.083(3) 0.103(3) 0.087(3) 0.015(2) -0.032(2) 0.015(2)
N3 0.035(2) 0.060(3) 0.104(4) -0.011(3) 0.003(2) 0.0106(18)
N4 0.036(2) 0.050(2) 0.080(3) -0.015(2) -0.007(2) 0.0057(18)
C12 0.039(2) 0.058(3) 0.041(2) -0.0167(19) 0.0085(17) -0.010(2)
N2 0.0303(17) 0.055(2) 0.056(2) -0.016(2) 0.0042(16) -0.0004(18)
C1 0.039(2) 0.065(3) 0.077(3) -0.023(2) 0.013(2) 0.001(2)
C8 0.045(3) 0.064(3) 0.057(3) 0.007(2) 0.003(2) -0.008(2)
F6 0.166(4) 0.0538(19) 0.073(2) -0.0087(18) -0.017(3) -0.003(2)
F1 0.139(4) 0.088(3) 0.087(3) 0.000(2) -0.062(3) -0.011(3)
C7 0.047(3) 0.049(2) 0.053(2) 0.002(2) 0.001(2) -0.002(2)
C3 0.042(2) 0.045(2) 0.051(2) -0.0119(19) -0.0137(19) 0.0016(19)
C6 0.071(3) 0.056(3) 0.051(3) 0.007(2) -0.004(2) -0.011(3)
O1 0.037(3) 0.111(7) 0.072(4) -0.005(4) 0.015(3) 0.001(4)
C4 0.058(3) 0.055(3) 0.075(3) 0.000(3) -0.027(3) 0.004(3)
N6 0.0384(19) 0.053(2) 0.0429(18) -0.0006(17) 0.0033(16) -0.0040(16)
C5 0.078(4) 0.054(3) 0.066(3) 0.010(3) -0.022(3) -0.003(3)
C11 0.051(3) 0.058(3) 0.059(3) -0.014(2) 0.017(2) -0.012(2)
C10 0.070(4) 0.072(4) 0.052(3) -0.006(3) 0.014(2) -0.031(3)
F5 0.132(4) 0.196(6) 0.093(3) -0.006(4) 0.049(3) 0.047(4)
C9 0.064(3) 0.068(4) 0.055(3) 0.011(3) 0.000(2) -0.018(3)
C13 0.033(3) 0.095(5) 0.228(12) 0.007(8) 0.027(5) 0.017(3)
O1A 0.054(5) 0.080(7) 0.106(8) -0.017(5) -0.023(5) 0.029(4)
C1A 0.036(2) 0.050(2) 0.080(3) -0.015(2) -0.007(2) 0.0057(18)
N2A 0.040(2) 0.043(2) 0.059(2) -0.0162(19) -0.0126(18) 0.0088(17)
N4A 0.039(2) 0.065(3) 0.077(3) -0.023(2) 0.013(2) 0.001(2)
C2A 0.0303(17) 0.055(2) 0.056(2) -0.016(2) 0.0042(16) -0.0004(18)
C14 0.033(5) 0.072(7) 0.108(10) 0.001(6) -0.022(5) 0.005(5)
C15 0.046(5) 0.098(9) 0.149(14) -0.067(10) -0.024(7) 0.030(6)
C14A 0.051(9) 0.21(3) 0.18(3) -0.03(2) 0.041(13) 0.019(14)
C15A 0.032(9) 0.14(2) 0.42(7) -0.08(3) 0.038(18) -0.035(11)
C13A 0.033(3) 0.095(5) 0.228(12) 0.007(8) 0.027(5) 0.017(3)

loop_
_atom_type_symbol
_atom_type_description
_atom_type_scat_dispersion_real
_atom_type_scat_dispersion_imag
_atom_type_scat_source
Co Co 0.1666 1.8811 'International Tables Vol C Tables 4.2.6.8 and 6.1.1.4'
C C 0.0080 0.0038 'International Tables Vol C Tables 4.2.6.8 and 6.1.1.4'
H H 0.0000 0.0000 'International Tables Vol C Tables 4.2.6.8 and 6.1.1.4'
N N 0.0145 0.0076 'International Tables Vol C Tables 4.2.6.8 and 6.1.1.4'
O O 0.0240 0.0138 'International Tables Vol C Tables 4.2.6.8 and 6.1.1.4'
P P 0.1820 0.2009 'International Tables Vol C Tables 4.2.6.8 and 6.1.1.4'
F F 0.0370 0.0231 'International Tables Vol C Tables 4.2.6.8 and 6.1.1.4'

loop_
_geom_angle_atom_site_label_1
_geom_angle_atom_site_label_2
_geom_angle_atom_site_label_3
_geom_angle
_geom_angle_site_symmetry_1
_geom_angle_site_symmetry_3
_geom_angle_publ_flag
N1 Co1 N1 177.8(2) . 3_445 ?
N1 Co1 N5 74.88(15) . . ?
N1 Co1 N5 106.72(14) 3_445 . ?
N1 Co1 N5 106.72(14) . 3_445 ?
N1 Co1 N5 74.88(15) 3_445 3_445 ?
N1 Co1 N6 104.06(15) . 3_445 ?
N1 Co1 N6 74.37(15) . . ?
N1 Co1 N6 104.06(15) 3_445 . ?
N1 Co1 N6 74.37(15) 3_445 3_445 ?
N5 Co1 N5 93.41(19) 3_445 . ?
N6 Co1 N5 149.22(14) . . ?
N6 Co1 N5 149.22(14) 3_445 3_445 ?
N6 Co1 N5 93.92(14) 3_445 . ?
N6 Co1 N5 93.92(14) . 3_445 ?
N6 Co1 N6 94.9(2) 3_445 . ?
F3 P2 F2 88.3(2) . . ?
F3 P2 F6 87.0(2) . . ?
F2 P2 F6 174.9(3) . . ?
F4 P2 F3 87.3(2) . . ?
F4 P2 F2 90.6(2) . . ?
F4 P2 F6 91.0(3) . . ?
F1 P2 F3 90.5(3) . . ?
F1 P2 F2 89.8(2) . . ?
F1 P2 F4 177.8(3) . . ?
F1 P2 F6 88.4(2) . . ?
F5 P2 F3 178.9(3) . . ?
F5 P2 F2 92.5(4) . . ?
F5 P2 F4 91.8(3) . . ?
F5 P2 F6 92.2(4) . . ?
F5 P2 F1 90.3(3) . . ?
N1 C2 N4 123.5(5) . . ?
N1 C2 C3 114.4(4) . . ?
N4 C2 C3 122.0(5) . . ?
C2 N1 Co1 120.0(3) . . ?
N2 N1 Co1 121.0(3) . . ?
N2 N1 C2 119.0(4) . . ?
N2A N1 Co1 120.0(3) . . ?
C2A N1 Co1 121.0(3) . . ?
C2A N1 N2A 119.0(4) . . ?
C7 N5 Co1 125.9(3) . . ?
C7 N5 C3 117.5(4) . . ?
C3 N5 Co1 116.4(3) . . ?
N4 N3 C1 126.1(4) . . ?
N4 N3 C13 116.1(6) . . ?
C1 N3 C13 117.7(6) . . ?
C1A N3 N4A 126.1(4) . . ?
C1A N3 C13A 116.1(6) . . ?
N4A N3 C13A 117.7(6) . . ?
N3 N4 C2 114.3(5) . . ?
N6 C12 N2 114.0(4) . . ?
N6 C12 C11 122.0(5) . . ?
N6 C12 C2A 114.0(4) . . ?
C11 C12 N2 123.9(4) . . ?
C11 C12 C2A 123.9(4) . . ?
N1 N2 C12 114.2(4) . . ?
N1 N2 C1 121.5(4) . . ?
C1 N2 C12 124.3(4) . . ?
N2 C1 N3 114.6(4) . . ?
O1 C1 N3 120.5(5) . . ?
O1 C1 N2 124.6(6) . . ?
N6 C8 C9 123.0(5) . . ?
N5 C7 C6 123.2(5) . . ?
N5 C3 C2 113.9(4) . . ?
N5 C3 C4 122.8(5) . . ?
N5 C3 N2A 113.9(4) . . ?
C4 C3 C2 123.3(5) . . ?
C4 C3 N2A 123.3(5) . . ?
C5 C6 C7 118.2(5) . . ?
C5 C4 C3 118.0(5) . . ?
C12 N6 Co1 116.4(3) . . ?
C8 N6 Co1 125.2(3) . . ?
C8 N6 C12 118.4(4) . . ?
C4 C5 C6 120.2(5) . . ?
C10 C11 C12 118.4(5) . . ?
C9 C10 C11 119.8(5) . . ?
C10 C9 C8 118.3(6) . . ?
N3 C13 C14 104.4(8) . . ?
C15 C13 N3 114.6(9) . . ?
C15 C13 C14 110.8(12) . . ?
N3 C1A N2A 114.3(5) . . ?
O1A C1A N3 120.7(6) . . ?
O1A C1A N2A 124.9(7) . . ?
N1 N2A C3 114.4(4) . . ?
N1 N2A C1A 123.5(5) . . ?
C1A N2A C3 122.0(5) . . ?
C2A N4A N3 114.6(4) . . ?
N1 C2A C12 114.2(4) . . ?
N1 C2A N4A 121.5(4) . . ?
N4A C2A C12 124.3(4) . . ?
N3 C13A C14A 100.2(10) . . ?
C15A C13A N3 121.7(14) . . ?
C15A C13A C14A 120(2) . . ?

loop_
_geom_bond_atom_site_label_1
_geom_bond_atom_site_label_2
_geom_bond_distance
_geom_bond_site_symmetry_2
_geom_bond_publ_flag
Co1 N1 2.041(3) . ?
Co1 N1 2.041(3) 3_445 ?
Co1 N5 2.162(4) . ?
Co1 N5 2.162(4) 3_445 ?
Co1 N6 2.157(4) 3_445 ?
Co1 N6 2.157(4) . ?
P2 F3 1.596(4) . ?
P2 F2 1.604(4) . ?
P2 F4 1.586(4) . ?
P2 F6 1.619(4) . ?
P2 F1 1.578(4) . ?
P2 F5 1.556(5) . ?
C2 N1 1.352(6) . ?
C2 N4 1.359(6) . ?
C2 C3 1.450(7) . ?
N1 N2 1.343(6) . ?
N1 N2A 1.352(6) . ?
N1 C2A 1.343(6) . ?
N5 C7 1.337(6) . ?
N5 C3 1.342(6) . ?
N3 N4 1.344(7) . ?
N3 C1 1.380(8) . ?
N3 C13 1.519(7) . ?
N3 C1A 1.344(7) . ?
N3 N4A 1.380(8) . ?
N3 C13A 1.519(7) . ?
C12 N2 1.437(7) . ?
C12 N6 1.355(6) . ?
C12 C11 1.383(7) . ?
C12 C2A 1.437(7) . ?
N2 C1 1.379(6) . ?
C1 O1 1.257(8) . ?
C8 N6 1.326(7) . ?
C8 C9 1.384(7) . ?
C7 C6 1.382(7) . ?
C3 C4 1.395(8) . ?
C3 N2A 1.450(7) . ?
C6 C5 1.373(9) . ?
C4 C5 1.369(9) . ?
C11 C10 1.382(9) . ?
C10 C9 1.377(9) . ?
C13 C14 1.711(19) . ?
C13 C15 1.352(15) . ?
O1A C1A 1.250(11) . ?
C1A N2A 1.359(6) . ?
N4A C2A 1.379(6) . ?
C14A C13A 1.73(3) . ?
C15A C13A 1.24(4) . ?
